data_2000652
loop_
_publ_author_name
'Harrison, W. T. A.'
'Stucky, G. D.'
'Morris, R. E.'
'Cheetham, A. K.'

_publ_section_title
;
 Synthesis and structure of aluminium selenite trihydrate,
 Al~2~(SeO~3~)~3~.3H~2~O
;
_journal_issue 8
_journal_name_full 'Acta Crystallographica Section C'
_journal_page_first 1365
_journal_page_last 1367
_journal_paper_doi 10.1107/S0108270192000015
_journal_volume 48
_journal_year 1992
_chemical_formula_sum 'Al2 H6 O12 Se3'
_chemical_formula_weight 488.88
_space_group_IT_number 161
_space_group_name_Hall 'P 3* -2n'
_space_group_name_H-M_alt 'R 3 c :R'
_symmetry_cell_setting trigonal
_symmetry_space_group_name_Hall 'P 3* -2n'
_symmetry_space_group_name_H-M 'R 3 c :R'
_cell_angle_alpha 65.527(3)
_cell_angle_beta 65.527(3)
_cell_angle_gamma 65.527(3)
_cell_formula_units_Z 2
_cell_length_a 8.3806(4)
_cell_length_b 8.3806(4)
_cell_length_c 8.3806(4)
_cell_volume 535.72(5)
_diffrn_radiation_type Mo
_diffrn_radiation_wavelength 0.71073
_exptl_absorpt_coefficient_mu 11.97
_exptl_crystal_density_diffrn 3.48
_exptl_crystal_F_000 460
_cod_data_source_file cr0386.cif
_cod_data_source_block cr0386a
_cod_depositor_comments
;
 Adding symmetry operators and changing space groups symbols. Also,
 changing _cell_angle_beta and _cell_angle_gamma data item values from
 the default '90' to '65.527(3)' after consulting the original publication.

 Antanas Vaitkus,
 2017-02-07
;
_cod_original_cell_volume 466.2
_cod_original_sg_symbol_Hall 'R 3* 2'
_cod_original_sg_symbol_H-M 'R 32r'
_cod_database_code 2000652

loop_
_symmetry_equiv_pos_as_xyz
x,y,z
z,x,y
y,z,x
y+1/2,x+1/2,z+1/2
z+1/2,y+1/2,x+1/2
x+1/2,z+1/2,y+1/2

loop_
_atom_site_label
_atom_site_fract_x
_atom_site_fract_y
_atom_site_fract_z
_atom_site_U_iso_or_equiv
Al(1) .2048(3) .2048(3) .2048(3) .0052
Al(2) .4398(3) .4398(3) .4398(3) .0088
Se(1) .9188(2) .5458(2) .0086(2) .0067
O(1) .8480(10) .5940(10) .5040(10) .0109
O(2) .2040(10) .5420(10) .4230(10) .0136
O(3) .4050(10) .3100(10) .0560(10) .0125
O(4) .4580(10) .6900(10) .3570(10) .0144

loop_
_geom_bond_atom_site_label_1
_geom_bond_atom_site_label_2
_geom_bond_distance
Al(1) O(1) 1.958(3)
Al(1) O(3) 1.932(8)
Al(2) O(2) 1.836(8)
Se(1) O(1) 1.699(7)
Se(1) O(2) 1.754(8)
Se(1) O(3) 1.679(7)
